data_7703708
loop_
_publ_author_name
'B\"oserle, Ji\<r\'i'
'Jambor, Roman'
'R\%u\<Zi\<cka, Ale\<s'
'Erben, Milan'
'Dost\'al, Libor'

_publ_section_title
;
 Reactivity of boraguanidinato germylenes toward carbonyl compounds and
 isocyanides: C-O, C-F and C-N bond activation.
;
_journal_issue 15
_journal_name_full 'Dalton transactions (Cambridge, England : 2003)'
_journal_page_first 4869
_journal_page_last 4877
_journal_paper_doi 10.1039/c9dt04839a
_journal_volume 49
_journal_year 2020
_chemical_formula_sum 'C51 H74 B2 Ge2 N7'
_chemical_formula_weight 951.97
_space_group_crystal_system monoclinic
_space_group_IT_number 14
_space_group_name_Hall '-P 2ybc'
_space_group_name_H-M_alt 'P 1 21/c 1'
_atom_sites_solution_hydrogens difmap
_audit_creation_method SHELXL-2013
_audit_update_record
;
2019-12-10 deposited with the CCDC.	2020-03-06 downloaded from the CCDC.
;
_cell_angle_alpha 90
_cell_angle_beta 106.592(7)
_cell_angle_gamma 90
_cell_formula_units_Z 4
_cell_length_a 16.2361(11)
_cell_length_b 14.0029(13)
_cell_length_c 23.556(3)
_cell_measurement_reflns_used 54633
_cell_measurement_temperature 150(2)
_cell_measurement_theta_max 27
_cell_measurement_theta_min 1
_cell_volume 5132.5(9)
_computing_cell_refinement 'COLLECT and DENZO'
_computing_data_collection 'COLLECT (Hooft, 1998) and DENZO (Otwinowski & Minor, 1997)'
_computing_data_reduction 'COLLECT and DENZO'
_computing_molecular_graphics 'PLATON (Spek, 2003)'
_computing_publication_material 'SHELXL-97 (Sheldrick, 2008)'
_computing_structure_refinement 'SHELXL-97 (Sheldrick, 1997)'
_computing_structure_solution 'SIR92 (Altomare et al., 1994)'
_diffrn_ambient_temperature 150(1)
_diffrn_detector_area_resol_mean 9.091
_diffrn_measured_fraction_theta_full 0.997
_diffrn_measured_fraction_theta_max 0.990
_diffrn_measurement_device_type 'Bruker Nonius KappaCCD area detector'
_diffrn_measurement_method '\f and \w scans to fill the Ewald sphere'
_diffrn_radiation_monochromator graphite
_diffrn_radiation_source 'fine-focus sealed tube'
_diffrn_radiation_type MoK\a
_diffrn_radiation_wavelength 0.71073
_diffrn_reflns_av_R_equivalents 0.0798
_diffrn_reflns_av_unetI/netI 0.0563
_diffrn_reflns_Laue_measured_fraction_full 0.997
_diffrn_reflns_Laue_measured_fraction_max 0.990
_diffrn_reflns_limit_h_max 20
_diffrn_reflns_limit_h_min -18
_diffrn_reflns_limit_k_max 15
_diffrn_reflns_limit_k_min -17
_diffrn_reflns_limit_l_max 30
_diffrn_reflns_limit_l_min -29
_diffrn_reflns_number 54633
_diffrn_reflns_point_group_measured_fraction_full 0.997
_diffrn_reflns_point_group_measured_fraction_max 0.990
_diffrn_reflns_theta_full 25.242
_diffrn_reflns_theta_max 26.999
_diffrn_reflns_theta_min 1.711
_diffrn_standards_number 0
_exptl_absorpt_coefficient_mu 1.211
_exptl_absorpt_correction_T_max 0.830
_exptl_absorpt_correction_T_min 0.736
_exptl_absorpt_correction_type integration
_exptl_absorpt_process_details
;
Gaussian integration (Coppens, 1970)
;
_exptl_crystal_colour yellow
_exptl_crystal_density_diffrn 1.232
_exptl_crystal_description block
_exptl_crystal_F_000 2012
_exptl_crystal_size_max 0.429
_exptl_crystal_size_mid 0.266
_exptl_crystal_size_min 0.252
_refine_diff_density_max 0.795
_refine_diff_density_min -0.606
_refine_diff_density_rms 0.101
_refine_ls_extinction_method none
_refine_ls_goodness_of_fit_ref 1.105
_refine_ls_hydrogen_treatment constr
_refine_ls_matrix_type full
_refine_ls_number_parameters 559
_refine_ls_number_reflns 11084
_refine_ls_number_restraints 37
_refine_ls_restrained_S_all 1.106
_refine_ls_R_factor_all 0.0827
_refine_ls_R_factor_gt 0.0455
_refine_ls_shift/su_max 0.001
_refine_ls_shift/su_mean 0.000
_refine_ls_structure_factor_coef Fsqd
_refine_ls_weighting_details 'w=1/[\s^2^(Fo^2^)+(0.0207P)^2^+11.1475P] where P=(Fo^2^+2Fc^2^)/3'
_refine_ls_weighting_scheme calc
_refine_ls_wR_factor_gt 0.0855
_refine_ls_wR_factor_ref 0.1034
_reflns_Friedel_coverage 0.000
_reflns_number_gt 8035
_reflns_number_total 11084
_reflns_threshold_expression 'I > 2\s(I)'
_cod_data_source_file c9dt04839a2.cif
_cod_data_source_block ld150309Ge1
_cod_depositor_comments 'Adding full bibliography for 7703706--7703711.cif.'
_cod_original_sg_symbol_H-M 'P 21/c'
_cod_database_code 7703708
_shelx_space_group_comment
;
The symmetry employed for this shelxl refinement is uniquely defined
by the following loop, which should always be used as a source of
symmetry information in preference to the above space-group names.
They are only intended as comments.
;
_shelxl_version_number 2013-4

loop_
_space_group_symop_operation_xyz
'x, y, z'
'-x, y+1/2, -z+1/2'
'-x, -y, -z'
'x, -y-1/2, z-1/2'

loop_
_atom_site_label
_atom_site_type_symbol
_atom_site_fract_x
_atom_site_fract_y
_atom_site_fract_z
_atom_site_U_iso_or_equiv
_atom_site_adp_type
_atom_site_occupancy
_atom_site_site_symmetry_order
_atom_site_calc_flag
_atom_site_refinement_flags_posn
_atom_site_refinement_flags_adp
_atom_site_refinement_flags_occupancy
_atom_site_disorder_assembly
_atom_site_disorder_group
Ge1 Ge 0.74011(2) 0.20866(2) 0.55304(2) 0.01463(8) Uani 1 1 d . . . . .
Ge2 Ge 0.61139(2) 0.11435(2) 0.55229(2) 0.01878(9) Uani 1 1 d . . . . .
N1 N 0.78129(15) 0.27552(18) 0.49786(11) 0.0175(5) Uani 1 1 d . . . . .
C20 C 0.7880(2) 0.5363(3) 0.55520(18) 0.0356(9) Uani 1 1 d . U . . .
H20 H 0.7814 0.5002 0.5893 0.043 Uiso 1 1 d R U . . .
N4 N 0.81846(15) 0.12968(18) 0.60628(11) 0.0160(5) Uani 1 1 d . . . . .
C9 C 0.67446(19) 0.3788(2) 0.59729(14) 0.0176(6) Uani 1 1 d . . . . .
N2 N 0.73963(15) 0.33755(18) 0.57559(11) 0.0173(5) Uani 1 1 d . . . . .
N5 N 0.68777(15) 0.04346(19) 0.61498(11) 0.0174(5) Uani 1 1 d . . . . .
C31 C 0.64087(18) 0.0055(2) 0.65278(13) 0.0193(7) Uani 1 1 d . . . . .
N6 N 0.83297(15) 0.00131(19) 0.68439(11) 0.0195(6) Uani 1 1 d . . . . .
N7 N 0.61366(17) -0.0240(2) 0.44341(12) 0.0258(6) Uani 1 1 d . . . . .
N3 N 0.77977(17) 0.46240(19) 0.50844(12) 0.0239(6) Uani 1 1 d . . . . .
C45 C 0.6242(2) 0.0270(3) 0.48295(15) 0.0243(7) Uani 1 1 d . . . . .
C23 C 0.90570(18) 0.1177(2) 0.60458(13) 0.0170(6) Uani 1 1 d . . . . .
C32 C 0.59982(19) -0.0834(2) 0.64045(14) 0.0239(7) Uani 1 1 d . . . . .
C2 C 0.9007(2) 0.2515(2) 0.45432(14) 0.0214(7) Uani 1 1 d . . . . .
C28 C 0.92513(19) 0.0411(2) 0.57208(14) 0.0212(7) Uani 1 1 d . . . . .
C6 C 0.7549(2) 0.2128(2) 0.39774(14) 0.0212(7) Uani 1 1 d . . . . .
C1 C 0.8129(2) 0.2464(2) 0.45036(13) 0.0185(6) Uani 1 1 d . . . . .
C14 C 0.58969(19) 0.3894(2) 0.56033(14) 0.0222(7) Uani 1 1 d . . . . .
C10 C 0.6942(2) 0.4077(2) 0.65644(14) 0.0229(7) Uani 1 1 d . . . . .
C24 C 0.97091(19) 0.1793(2) 0.63560(14) 0.0220(7) Uani 1 1 d . . . . .
C8 C 0.6594(2) 0.2132(3) 0.38970(15) 0.0285(8) Uani 1 1 d . . . . .
H8A H 0.6465 0.1732 0.4191 0.034 Uiso 1 1 d R U . . .
H8B H 0.6300 0.1895 0.3510 0.034 Uiso 1 1 d R U . . .
H8C H 0.6410 0.2773 0.3938 0.034 Uiso 1 1 d R U . . .
C11 C 0.6299(2) 0.4474(3) 0.67797(16) 0.0330(8) Uani 1 1 d . . . . .
H11 H 0.6433 0.4671 0.7173 0.040 Uiso 1 1 d R U . . .
B2 B 0.7807(2) 0.0576(3) 0.63580(15) 0.0164(7) Uani 1 1 d . . . . .
C16 C 0.5646(2) 0.3616(3) 0.49629(15) 0.0274(8) Uani 1 1 d . . . . .
H16A H 0.5702 0.2938 0.4930 0.033 Uiso 1 1 d R U . . .
H16B H 0.6015 0.3934 0.4769 0.033 Uiso 1 1 d R U . . .
H16C H 0.5061 0.3800 0.4779 0.033 Uiso 1 1 d R U . . .
C5 C 0.7855(2) 0.1832(2) 0.35116(15) 0.0293(8) Uani 1 1 d . . . . .
H5 H 0.7470 0.1603 0.3166 0.035 Uiso 1 1 d R U . . .
C36 C 0.6324(2) 0.0600(3) 0.70118(14) 0.0251(7) Uani 1 1 d . . . . .
C4 C 0.8718(2) 0.1875(3) 0.35539(16) 0.0325(8) Uani 1 1 d . . . . .
H4 H 0.8917 0.1674 0.3241 0.039 Uiso 1 1 d R U . . .
C15 C 0.7839(2) 0.3975(3) 0.69762(15) 0.0306(8) Uani 1 1 d . . . . .
H15A H 0.7956 0.3313 0.7071 0.037 Uiso 1 1 d R U . . .
H15B H 0.7885 0.4329 0.7333 0.037 Uiso 1 1 d R U . . .
H15C H 0.8247 0.4218 0.6787 0.037 Uiso 1 1 d R U . . .
C38 C 0.6675(2) 0.1596(3) 0.71136(16) 0.0334(8) Uani 1 1 d . . . . .
H38A H 0.6372 0.1997 0.6791 0.040 Uiso 1 1 d R U . . .
H38B H 0.7275 0.1589 0.7137 0.040 Uiso 1 1 d R U . . .
H38C H 0.6603 0.1839 0.7477 0.040 Uiso 1 1 d R U . . .
C3 C 0.9283(2) 0.2216(3) 0.40659(16) 0.0281(8) Uani 1 1 d . . . . .
H3 H 0.9865 0.2249 0.4093 0.034 Uiso 1 1 d R U . . .
C22 C 0.7172(3) 0.6081(4) 0.5435(3) 0.0754(18) Uani 1 1 d . U . . .
H22A H 0.7179 0.6459 0.5096 0.090 Uiso 1 1 d R U . . .
H22B H 0.7249 0.6489 0.5774 0.090 Uiso 1 1 d R U . . .
H22C H 0.6632 0.5754 0.5359 0.090 Uiso 1 1 d R U . . .
C29 C 0.9519(2) 0.2675(3) 0.66525(16) 0.0305(8) Uani 1 1 d . . . . .
H29A H 0.8941 0.2879 0.6463 0.037 Uiso 1 1 d R U . . .
H29B H 0.9912 0.3172 0.6625 0.037 Uiso 1 1 d R U . . .
H29C H 0.9579 0.2537 0.7062 0.037 Uiso 1 1 d R U . . .
C41 C 0.9930(2) 0.0051(3) 0.73764(16) 0.0343(9) Uani 1 1 d . . . . .
H41A H 0.9970 -0.0550 0.7579 0.041 Uiso 1 1 d R U . . .
H41B H 1.0357 0.0481 0.7606 0.041 Uiso 1 1 d R U . . .
H41C H 1.0024 -0.0047 0.6996 0.041 Uiso 1 1 d R U . . .
C25 C 1.0559(2) 0.1569(3) 0.63810(16) 0.0307(8) Uani 1 1 d . . . . .
H25 H 1.1000 0.1961 0.6597 0.037 Uiso 1 1 d R U . . .
C30 C 0.8546(2) -0.0179(3) 0.53175(15) 0.0281(8) Uani 1 1 d . . . . .
H30A H 0.8218 0.0213 0.4998 0.034 Uiso 1 1 d R U . . .
H30B H 0.8176 -0.0420 0.5538 0.034 Uiso 1 1 d R U . . .
H30C H 0.8793 -0.0703 0.5161 0.034 Uiso 1 1 d R U . . .
C13 C 0.5276(2) 0.4288(3) 0.58372(17) 0.0322(8) Uani 1 1 d . . . . .
H13 H 0.4717 0.4356 0.5594 0.039 Uiso 1 1 d R U . . .
C27 C 1.0104(2) 0.0224(3) 0.57553(16) 0.0293(8) Uani 1 1 d . . . . .
H27 H 1.0236 -0.0287 0.5544 0.035 Uiso 1 1 d R U . . .
C26 C 1.0757(2) 0.0788(3) 0.60949(17) 0.0338(9) Uani 1 1 d . . . . .
H26 H 1.1327 0.0634 0.6131 0.041 Uiso 1 1 d R U . . .
C46 C 0.6037(2) -0.0892(3) 0.39420(16) 0.0286(8) Uani 1 1 d . . . . .
C37 C 0.6023(2) -0.1405(3) 0.58697(16) 0.0325(8) Uani 1 1 d . . . . .
H37A H 0.5965 -0.2072 0.5944 0.039 Uiso 1 1 d R U . . .
H37B H 0.6562 -0.1297 0.5788 0.039 Uiso 1 1 d R U . . .
H37C H 0.5561 -0.1208 0.5535 0.039 Uiso 1 1 d R U . . .
C7 C 0.9656(2) 0.2890(3) 0.50881(15) 0.0319(8) Uani 1 1 d . . . . .
H7A H 0.9901 0.2367 0.5344 0.038 Uiso 1 1 d R U . . .
H7B H 0.9380 0.3322 0.5293 0.038 Uiso 1 1 d R U . . .
H7C H 1.0102 0.3221 0.4974 0.038 Uiso 1 1 d R U . . .
C43 C 0.7993(2) -0.1373(3) 0.74374(18) 0.0423(10) Uani 1 1 d . . . . .
H43A H 0.8527 -0.1386 0.7747 0.051 Uiso 1 1 d R U . . .
H43B H 0.7756 -0.2006 0.7376 0.051 Uiso 1 1 d R U . . .
H43C H 0.7597 -0.0955 0.7549 0.051 Uiso 1 1 d R U . . .
C33 C 0.5554(2) -0.1191(3) 0.67860(17) 0.0338(9) Uani 1 1 d . . . . .
H33 H 0.5296 -0.1789 0.6713 0.041 Uiso 1 1 d R U . . .
C17 C 0.7863(2) 0.4956(4) 0.45132(18) 0.0532(13) Uani 1 1 d D . . . .
H17 H 0.7770 0.5637 0.4571 0.064 Uiso 1 1 d R U . . .
C39 C 0.9041(2) 0.0475(3) 0.72928(14) 0.0259(8) Uani 1 1 d . . . . .
H39 H 0.9071 0.1126 0.7148 0.031 Uiso 1 1 d R U . . .
C42 C 0.8153(2) -0.1013(2) 0.68671(15) 0.0263(8) Uani 1 1 d . . . . .
H42 H 0.7611 -0.1117 0.6557 0.032 Uiso 1 1 d R U . . .
C44 C 0.8812(2) -0.1658(3) 0.66981(18) 0.0383(9) Uani 1 1 d . . . . .
H44A H 0.8949 -0.1396 0.6360 0.046 Uiso 1 1 d R U . . .
H44B H 0.8574 -0.2286 0.6604 0.046 Uiso 1 1 d R U . . .
H44C H 0.9324 -0.1696 0.7025 0.046 Uiso 1 1 d R U . . .
C47 C 0.6675(3) -0.0636(3) 0.36078(18) 0.0405(10) Uani 1 1 d . . . . .
H47A H 0.7251 -0.0632 0.3878 0.049 Uiso 1 1 d R U . . .
H47B H 0.6549 0.0001 0.3444 0.049 Uiso 1 1 d R U . . .
C19 C 0.7125(3) 0.4816(4) 0.40143(18) 0.0602(14) Uani 1 1 d . . . . .
H19A H 0.7121 0.4167 0.3882 0.072 Uiso 1 1 d R U . . .
H19B H 0.7147 0.5240 0.3699 0.072 Uiso 1 1 d R U . . .
H19C H 0.6612 0.4937 0.4128 0.072 Uiso 1 1 d R U . . .
C35 C 0.5871(2) 0.0218(3) 0.73762(16) 0.0341(9) Uani 1 1 d . . . . .
H35 H 0.5818 0.0571 0.7698 0.041 Uiso 1 1 d R U . . .
C40 C 0.8878(3) 0.0589(3) 0.79001(16) 0.0445(10) Uani 1 1 d . . . . .
H40A H 0.8296 0.0791 0.7849 0.053 Uiso 1 1 d R U . . .
H40B H 0.9265 0.1059 0.8127 0.053 Uiso 1 1 d R U . . .
H40C H 0.8974 -0.0011 0.8105 0.053 Uiso 1 1 d R U . . .
C34 C 0.5492(2) -0.0672(3) 0.72677(17) 0.0386(10) Uani 1 1 d . . . . .
H34 H 0.5198 -0.0920 0.7520 0.046 Uiso 1 1 d R U . . .
B1 B 0.7683(2) 0.3667(3) 0.52401(15) 0.0181(7) Uani 1 1 d . . . . .
C12 C 0.5472(2) 0.4578(3) 0.64167(18) 0.0381(9) Uani 1 1 d . . . . .
H12 H 0.5050 0.4844 0.6565 0.046 Uiso 1 1 d R U . . .
C18 C 0.8714(3) 0.5042(4) 0.44217(19) 0.0609(14) Uani 1 1 d D . . . .
H18A H 0.9138 0.5143 0.4795 0.073 Uiso 1 1 d R U . . .
H18B H 0.8718 0.5572 0.4164 0.073 Uiso 1 1 d R U . . .
H18C H 0.8844 0.4465 0.4244 0.073 Uiso 1 1 d R U . . .
C49 C 0.6741(3) -0.2351(3) 0.3333(2) 0.0597(14) Uani 1 1 d . U . . .
H49A H 0.7321 -0.2442 0.3589 0.072 Uiso 1 1 d R U . . .
H49B H 0.6656 -0.2783 0.3000 0.072 Uiso 1 1 d R U . . .
C21 C 0.8759(3) 0.5788(4) 0.5772(2) 0.0611(14) Uani 1 1 d . U . . .
H21A H 0.8874 0.6170 0.5465 0.073 Uiso 1 1 d R U . . .
H21B H 0.9176 0.5284 0.5879 0.073 Uiso 1 1 d R U . . .
H21C H 0.8793 0.6180 0.6112 0.073 Uiso 1 1 d R U . . .
C50 C 0.6098(4) -0.2587(3) 0.3672(3) 0.0802(19) Uani 1 1 d . U . . .
H50A H 0.6203 -0.3231 0.3828 0.096 Uiso 1 1 d R U . . .
H50B H 0.5520 -0.2566 0.3404 0.096 Uiso 1 1 d R U . . .
C48 C 0.6633(3) -0.1337(3) 0.3112(2) 0.0514(12) Uani 1 1 d . . . . .
H48A H 0.6085 -0.1271 0.2811 0.062 Uiso 1 1 d R U . . .
H48B H 0.7083 -0.1189 0.2930 0.062 Uiso 1 1 d R U . . .
C51 C 0.6163(3) -0.1896(3) 0.4180(2) 0.0538(13) Uani 1 1 d . U . . .
H51A H 0.5726 -0.2047 0.4373 0.065 Uiso 1 1 d R U . . .
H51B H 0.6722 -0.1954 0.4469 0.065 Uiso 1 1 d R U . . .

loop_
_atom_site_aniso_label
_atom_site_aniso_U_11
_atom_site_aniso_U_22
_atom_site_aniso_U_33
_atom_site_aniso_U_23
_atom_site_aniso_U_13
_atom_site_aniso_U_12
Ge1 0.01431(15) 0.01561(16) 0.01413(16) 0.00062(13) 0.00431(11) 0.00039(13)
Ge2 0.01376(15) 0.02397(19) 0.01751(17) 0.00281(14) 0.00268(12) -0.00039(13)
N1 0.0207(13) 0.0172(14) 0.0165(13) 0.0010(10) 0.0086(10) -0.0016(10)
C20 0.034(2) 0.0223(19) 0.051(2) -0.0044(17) 0.0123(17) -0.0038(16)
N4 0.0136(12) 0.0179(14) 0.0163(13) 0.0015(10) 0.0040(10) 0.0022(10)
C9 0.0218(15) 0.0116(15) 0.0224(16) 0.0002(13) 0.0111(12) -0.0012(12)
N2 0.0168(12) 0.0172(14) 0.0182(13) 0.0008(11) 0.0053(10) 0.0013(10)
N5 0.0141(12) 0.0221(14) 0.0156(13) 0.0023(11) 0.0036(10) -0.0005(10)
C31 0.0114(14) 0.0273(18) 0.0178(16) 0.0046(13) 0.0020(11) 0.0001(12)
N6 0.0166(12) 0.0216(15) 0.0194(14) 0.0049(11) 0.0039(10) 0.0005(11)
N7 0.0249(14) 0.0281(16) 0.0232(15) 0.0004(13) 0.0049(12) -0.0017(12)
N3 0.0258(14) 0.0199(15) 0.0265(15) 0.0037(12) 0.0085(12) -0.0021(11)
C45 0.0209(16) 0.0287(19) 0.0227(18) 0.0039(15) 0.0051(13) -0.0015(14)
C23 0.0154(14) 0.0187(16) 0.0171(15) 0.0021(13) 0.0049(11) 0.0008(12)
C32 0.0157(15) 0.032(2) 0.0214(17) 0.0087(14) 0.0017(12) -0.0008(13)
C2 0.0244(16) 0.0216(17) 0.0210(17) 0.0031(14) 0.0107(13) 0.0014(13)
C28 0.0192(15) 0.0248(18) 0.0203(16) 0.0030(14) 0.0071(12) 0.0021(13)
C6 0.0263(16) 0.0165(16) 0.0215(16) -0.0006(13) 0.0078(13) -0.0014(13)
C1 0.0254(16) 0.0147(16) 0.0171(16) 0.0009(13) 0.0091(13) 0.0003(13)
C14 0.0220(16) 0.0181(16) 0.0272(18) 0.0050(14) 0.0084(13) 0.0022(13)
C10 0.0297(17) 0.0198(17) 0.0224(17) 0.0004(13) 0.0127(14) -0.0003(14)
C24 0.0186(15) 0.0242(18) 0.0222(17) 0.0005(14) 0.0041(12) -0.0004(13)
C8 0.0285(18) 0.033(2) 0.0222(17) 0.0007(15) 0.0049(14) -0.0047(16)
C11 0.044(2) 0.033(2) 0.0277(19) -0.0034(16) 0.0204(17) 0.0054(17)
B2 0.0171(16) 0.0173(18) 0.0146(17) -0.0035(14) 0.0041(13) 0.0009(14)
C16 0.0228(17) 0.027(2) 0.0287(19) 0.0023(15) 0.0022(14) 0.0024(14)
C5 0.039(2) 0.0250(19) 0.0237(18) -0.0060(15) 0.0080(15) -0.0031(15)
C36 0.0192(16) 0.035(2) 0.0206(17) 0.0030(15) 0.0053(13) 0.0031(14)
C4 0.045(2) 0.033(2) 0.0269(19) -0.0021(16) 0.0225(16) 0.0048(17)
C15 0.0365(19) 0.037(2) 0.0188(17) -0.0044(15) 0.0084(14) 0.0010(16)
C38 0.037(2) 0.037(2) 0.0275(19) -0.0071(17) 0.0124(16) 0.0002(17)
C3 0.0255(17) 0.029(2) 0.034(2) 0.0052(16) 0.0159(15) 0.0052(15)
C22 0.068(3) 0.044(3) 0.095(4) -0.029(3) -0.006(3) 0.015(3)
C29 0.0221(17) 0.033(2) 0.032(2) -0.0092(16) 0.0018(14) -0.0055(15)
C41 0.0207(17) 0.045(2) 0.031(2) 0.0098(17) -0.0025(14) -0.0004(16)
C25 0.0171(16) 0.040(2) 0.033(2) -0.0001(17) 0.0044(14) -0.0048(15)
C30 0.0292(18) 0.0278(19) 0.0287(19) -0.0066(15) 0.0107(15) -0.0004(15)
C13 0.0243(18) 0.030(2) 0.043(2) 0.0060(17) 0.0119(16) 0.0095(15)
C27 0.0257(17) 0.034(2) 0.0300(19) -0.0008(16) 0.0114(15) 0.0068(15)
C26 0.0152(16) 0.048(2) 0.040(2) 0.0039(18) 0.0105(15) 0.0047(15)
C46 0.0291(18) 0.027(2) 0.0304(19) -0.0109(15) 0.0103(15) -0.0035(15)
C37 0.0318(19) 0.028(2) 0.033(2) -0.0003(16) 0.0030(15) -0.0075(15)
C7 0.0214(16) 0.046(2) 0.0290(19) 0.0011(17) 0.0081(14) -0.0059(16)
C43 0.036(2) 0.045(3) 0.047(2) 0.024(2) 0.0133(18) 0.0045(18)
C33 0.0226(17) 0.036(2) 0.041(2) 0.0123(18) 0.0065(15) -0.0082(16)
C17 0.038(2) 0.079(4) 0.039(2) 0.036(2) 0.0066(19) -0.009(2)
C39 0.0231(17) 0.033(2) 0.0172(16) 0.0043(14) -0.0014(13) 0.0004(14)
C42 0.0205(16) 0.0254(19) 0.0304(19) 0.0084(15) 0.0035(14) 0.0004(14)
C44 0.041(2) 0.029(2) 0.046(2) 0.0032(18) 0.0127(18) 0.0079(17)
C47 0.053(2) 0.035(2) 0.042(2) -0.0023(18) 0.0267(19) -0.0082(19)
C19 0.049(3) 0.101(4) 0.029(2) -0.004(2) 0.007(2) -0.009(3)
C35 0.0280(18) 0.053(3) 0.0234(19) 0.0052(17) 0.0110(15) 0.0081(18)
C40 0.046(2) 0.061(3) 0.023(2) -0.0036(19) 0.0031(17) 0.002(2)
C34 0.0298(19) 0.055(3) 0.036(2) 0.018(2) 0.0176(16) -0.0024(18)
B1 0.0136(16) 0.022(2) 0.0169(17) -0.0003(14) 0.0020(13) -0.0004(14)
C12 0.037(2) 0.037(2) 0.049(3) 0.0016(19) 0.0266(19) 0.0110(17)
C18 0.049(3) 0.105(4) 0.034(2) 0.003(3) 0.021(2) -0.020(3)
C49 0.071(3) 0.044(3) 0.085(4) -0.024(3) 0.055(3) -0.002(2)
C21 0.048(3) 0.088(4) 0.050(3) -0.038(3) 0.017(2) -0.020(3)
C50 0.115(4) 0.036(3) 0.128(5) -0.034(3) 0.096(4) -0.026(3)
C48 0.069(3) 0.050(3) 0.046(3) -0.009(2) 0.034(2) 0.001(2)
C51 0.079(3) 0.030(2) 0.074(3) -0.005(2) 0.056(3) -0.006(2)

loop_
_atom_type_symbol
_atom_type_description
_atom_type_scat_dispersion_real
_atom_type_scat_dispersion_imag
_atom_type_scat_source
C C 0.0033 0.0016 'International Tables Vol C Tables 4.2.6.8 and 6.1.1.4'
H H 0.0000 0.0000 'International Tables Vol C Tables 4.2.6.8 and 6.1.1.4'
B B 0.0013 0.0007 'International Tables Vol C Tables 4.2.6.8 and 6.1.1.4'
Ge Ge 0.1547 1.8001 'International Tables Vol C Tables 4.2.6.8 and 6.1.1.4'
N N 0.0061 0.0033 'International Tables Vol C Tables 4.2.6.8 and 6.1.1.4'

loop_
_exptl_crystal_face_index_h
_exptl_crystal_face_index_k
_exptl_crystal_face_index_l
_exptl_crystal_face_perp_dist
1 0 0 0.221
-1 0 0 0.129
0 0 -1 0.064
0 0 1 0.133
0 1 0 0.126
0 -1 0 0.088
-1 1 0 0.093
1 0 -1 0.177
0 1 1 0.110

loop_
_geom_angle_atom_site_label_1
_geom_angle_atom_site_label_2
_geom_angle_atom_site_label_3
_geom_angle
_geom_angle_site_symmetry_1
_geom_angle_site_symmetry_3
_geom_angle_publ_flag
N4 Ge1 N1 116.82(11) . . ?
N4 Ge1 N2 115.75(11) . . ?
N1 Ge1 N2 75.38(11) . . ?
N4 Ge1 B1 126.00(11) . . ?
N1 Ge1 B1 37.46(11) . . ?
N2 Ge1 B1 38.01(11) . . ?
N4 Ge1 Ge2 95.79(8) . . ?
N1 Ge1 Ge2 137.03(8) . . ?
N2 Ge1 Ge2 116.32(7) . . ?
B1 Ge1 Ge2 136.19(8) . . ?
N5 Ge2 C45 96.42(12) . . ?
N5 Ge2 Ge1 84.90(7) . . ?
C45 Ge2 Ge1 92.59(9) . . ?
C1 N1 B1 135.5(3) . . ?
C1 N1 Ge1 133.2(2) . . ?
B1 N1 Ge1 91.22(19) . . ?
N3 C20 C22 115.5(3) . . ?
N3 C20 C21 114.1(3) . . ?
C22 C20 C21 113.8(4) . . ?
N3 C20 H20 103.9 . . ?
C22 C20 H20 103.9 . . ?
C21 C20 H20 103.8 . . ?
C23 N4 B2 119.0(2) . . ?
C23 N4 Ge1 122.44(19) . . ?
B2 N4 Ge1 115.56(19) . . ?
C10 C9 C14 119.4(3) . . ?
C10 C9 N2 119.6(3) . . ?
C14 C9 N2 121.0(3) . . ?
C9 N2 B1 128.7(3) . . ?
C9 N2 Ge1 123.6(2) . . ?
B1 N2 Ge1 90.32(19) . . ?
C31 N5 B2 121.6(2) . . ?
C31 N5 Ge2 109.30(18) . . ?
B2 N5 Ge2 124.7(2) . . ?
C32 C31 C36 119.8(3) . . ?
C32 C31 N5 120.5(3) . . ?
C36 C31 N5 119.6(3) . . ?
B2 N6 C42 119.0(3) . . ?
B2 N6 C39 119.4(3) . . ?
C42 N6 C39 121.6(3) . . ?
C45 N7 C46 177.9(3) . . ?
B1 N3 C17 126.3(3) . . ?
B1 N3 C20 117.2(3) . . ?
C17 N3 C20 116.5(3) . . ?
N7 C45 Ge2 165.9(3) . . ?
C24 C23 C28 120.1(3) . . ?
C24 C23 N4 121.2(3) . . ?
C28 C23 N4 118.7(3) . . ?
C33 C32 C31 119.1(3) . . ?
C33 C32 C37 119.5(3) . . ?
C31 C32 C37 121.4(3) . . ?
C3 C2 C1 119.2(3) . . ?
C3 C2 C7 119.1(3) . . ?
C1 C2 C7 121.7(3) . . ?
C27 C28 C23 119.2(3) . . ?
C27 C28 C30 119.9(3) . . ?
C23 C28 C30 120.8(3) . . ?
C5 C6 C1 119.6(3) . . ?
C5 C6 C8 119.2(3) . . ?
C1 C6 C8 121.1(3) . . ?
C2 C1 C6 119.2(3) . . ?
C2 C1 N1 121.5(3) . . ?
C6 C1 N1 119.3(3) . . ?
C13 C14 C9 119.1(3) . . ?
C13 C14 C16 118.8(3) . . ?
C9 C14 C16 122.1(3) . . ?
C9 C10 C11 119.6(3) . . ?
C9 C10 C15 121.2(3) . . ?
C11 C10 C15 119.2(3) . . ?
C23 C24 C25 118.3(3) . . ?
C23 C24 C29 121.8(3) . . ?
C25 C24 C29 119.9(3) . . ?
C6 C8 H8A 109.7 . . ?
C6 C8 H8B 109.5 . . ?
H8A C8 H8B 109.5 . . ?
C6 C8 H8C 109.3 . . ?
H8A C8 H8C 109.5 . . ?
H8B C8 H8C 109.5 . . ?
C12 C11 C10 120.8(3) . . ?
C12 C11 H11 119.8 . . ?
C10 C11 H11 119.4 . . ?
N6 B2 N4 121.6(3) . . ?
N6 B2 N5 120.5(3) . . ?
N4 B2 N5 117.9(3) . . ?
C14 C16 H16A 109.5 . . ?
C14 C16 H16B 109.4 . . ?
H16A C16 H16B 109.5 . . ?
C14 C16 H16C 109.5 . . ?
H16A C16 H16C 109.5 . . ?
H16B C16 H16C 109.5 . . ?
C4 C5 C6 121.0(3) . . ?
C4 C5 H5 119.5 . . ?
C6 C5 H5 119.4 . . ?
C35 C36 C31 118.8(3) . . ?
C35 C36 C38 120.3(3) . . ?
C31 C36 C38 120.8(3) . . ?
C3 C4 C5 119.2(3) . . ?
C3 C4 H4 120.3 . . ?
C5 C4 H4 120.5 . . ?
C10 C15 H15A 109.4 . . ?
C10 C15 H15B 109.5 . . ?
H15A C15 H15B 109.5 . . ?
C10 C15 H15C 109.6 . . ?
H15A C15 H15C 109.5 . . ?
H15B C15 H15C 109.5 . . ?
C36 C38 H38A 109.4 . . ?
C36 C38 H38B 109.5 . . ?
H38A C38 H38B 109.5 . . ?
C36 C38 H38C 109.6 . . ?
H38A C38 H38C 109.5 . . ?
H38B C38 H38C 109.5 . . ?
C4 C3 C2 121.7(3) . . ?
C4 C3 H3 119.2 . . ?
C2 C3 H3 119.0 . . ?
C20 C22 H22A 109.5 . . ?
C20 C22 H22B 109.7 . . ?
H22A C22 H22B 109.5 . . ?
C20 C22 H22C 109.2 . . ?
H22A C22 H22C 109.5 . . ?
H22B C22 H22C 109.5 . . ?
C24 C29 H29A 109.5 . . ?
C24 C29 H29B 109.8 . . ?
H29A C29 H29B 109.5 . . ?
C24 C29 H29C 109.1 . . ?
H29A C29 H29C 109.5 . . ?
H29B C29 H29C 109.5 . . ?
C39 C41 H41A 109.4 . . ?
C39 C41 H41B 109.5 . . ?
H41A C41 H41B 109.5 . . ?
C39 C41 H41C 109.4 . . ?
H41A C41 H41C 109.5 . . ?
H41B C41 H41C 109.5 . . ?
C26 C25 C24 121.6(3) . . ?
C26 C25 H25 119.2 . . ?
C24 C25 H25 119.2 . . ?
C28 C30 H30A 109.4 . . ?
C28 C30 H30B 109.4 . . ?
H30A C30 H30B 109.5 . . ?
C28 C30 H30C 109.6 . . ?
H30A C30 H30C 109.5 . . ?
H30B C30 H30C 109.5 . . ?
C12 C13 C14 121.5(3) . . ?
C12 C13 H13 119.3 . . ?
C14 C13 H13 119.2 . . ?
C26 C27 C28 120.9(3) . . ?
C26 C27 H27 119.6 . . ?
C28 C27 H27 119.5 . . ?
C25 C26 C27 119.6(3) . . ?
C25 C26 H26 120.4 . . ?
C27 C26 H26 120.0 . . ?
N7 C46 C51 108.6(3) . . ?
N7 C46 C47 109.3(3) . . ?
C51 C46 C47 111.9(3) . . ?
C32 C37 H37A 109.6 . . ?
C32 C37 H37B 109.3 . . ?
H37A C37 H37B 109.5 . . ?
C32 C37 H37C 109.5 . . ?
H37A C37 H37C 109.5 . . ?
H37B C37 H37C 109.5 . . ?
C2 C7 H7A 109.5 . . ?
C2 C7 H7B 109.6 . . ?
H7A C7 H7B 109.5 . . ?
C2 C7 H7C 109.3 . . ?
H7A C7 H7C 109.5 . . ?
H7B C7 H7C 109.5 . . ?
C42 C43 H43A 109.4 . . ?
C42 C43 H43B 109.5 . . ?
H43A C43 H43B 109.5 . . ?
C42 C43 H43C 109.5 . . ?
H43A C43 H43C 109.5 . . ?
H43B C43 H43C 109.5 . . ?
C34 C33 C32 121.0(4) . . ?
C34 C33 H33 119.5 . . ?
C32 C33 H33 119.5 . . ?
C19 C17 C18 119.6(4) . . ?
C19 C17 N3 116.8(3) . . ?
C18 C17 N3 118.9(3) . . ?
C19 C17 H17 97.0 . . ?
C18 C17 H17 97.4 . . ?
N3 C17 H17 97.4 . . ?
N6 C39 C41 116.2(3) . . ?
N6 C39 C40 114.0(3) . . ?
C41 C39 C40 109.2(3) . . ?
N6 C39 H39 105.4 . . ?
C41 C39 H39 105.6 . . ?
C40 C39 H39 105.5 . . ?
N6 C42 C43 116.1(3) . . ?
N6 C42 C44 114.0(3) . . ?
C43 C42 C44 109.9(3) . . ?
N6 C42 H42 105.1 . . ?
C43 C42 H42 105.3 . . ?
C44 C42 H42 105.3 . . ?
C42 C44 H44A 109.5 . . ?
C42 C44 H44B 109.6 . . ?
H44A C44 H44B 109.5 . . ?
C42 C44 H44C 109.4 . . ?
H44A C44 H44C 109.5 . . ?
H44B C44 H44C 109.5 . . ?
C46 C47 C48 111.2(3) . . ?
C46 C47 H47A 109.6 . . ?
C48 C47 H47A 109.5 . . ?
C46 C47 H47B 109.1 . . ?
C48 C47 H47B 109.3 . . ?
H47A C47 H47B 108.0 . . ?
C17 C19 H19A 108.8 . . ?
C17 C19 H19B 110.0 . . ?
H19A C19 H19B 109.5 . . ?
C17 C19 H19C 109.6 . . ?
H19A C19 H19C 109.5 . . ?
H19B C19 H19C 109.5 . . ?
C34 C35 C36 121.4(4) . . ?
C34 C35 H35 119.4 . . ?
C36 C35 H35 119.3 . . ?
C39 C40 H40A 109.8 . . ?
C39 C40 H40B 109.3 . . ?
H40A C40 H40B 109.5 . . ?
C39 C40 H40C 109.3 . . ?
H40A C40 H40C 109.5 . . ?
H40B C40 H40C 109.5 . . ?
C33 C34 C35 119.7(3) . . ?
C33 C34 H34 120.2 . . ?
C35 C34 H34 120.1 . . ?
N3 B1 N1 132.3(3) . . ?
N3 B1 N2 124.8(3) . . ?
N1 B1 N2 102.9(3) . . ?
N3 B1 Ge1 175.7(2) . . ?
N1 B1 Ge1 51.33(15) . . ?
N2 B1 Ge1 51.67(15) . . ?
C13 C12 C11 119.6(3) . . ?
C13 C12 H12 120.4 . . ?
C11 C12 H12 120.0 . . ?
C17 C18 H18A 109.7 . . ?
C17 C18 H18B 109.5 . . ?
H18A C18 H18B 109.5 . . ?
C17 C18 H18C 109.2 . . ?
H18A C18 H18C 109.5 . . ?
H18B C18 H18C 109.5 . . ?
C48 C49 C50 110.9(4) . . ?
C48 C49 H49A 109.7 . . ?
C50 C49 H49A 109.6 . . ?
C48 C49 H49B 109.4 . . ?
C50 C49 H49B 109.2 . . ?
H49A C49 H49B 108.0 . . ?
C20 C21 H21A 109.4 . . ?
C20 C21 H21B 109.2 . . ?
H21A C21 H21B 109.5 . . ?
C20 C21 H21C 109.8 . . ?
H21A C21 H21C 109.5 . . ?
H21B C21 H21C 109.5 . . ?
C51 C50 C49 111.7(4) . . ?
C51 C50 H50A 109.3 . . ?
C49 C50 H50A 109.1 . . ?
C51 C50 H50B 109.4 . . ?
C49 C50 H50B 109.4 . . ?
H50A C50 H50B 107.9 . . ?
C49 C48 C47 111.6(4) . . ?
C49 C48 H48A 109.5 . . ?
C47 C48 H48A 109.4 . . ?
C49 C48 H48B 109.0 . . ?
C47 C48 H48B 109.3 . . ?
H48A C48 H48B 108.0 . . ?
C46 C51 C50 109.3(4) . . ?
C46 C51 H51A 109.7 . . ?
C50 C51 H51A 109.6 . . ?
C46 C51 H51B 110.0 . . ?
C50 C51 H51B 110.0 . . ?
H51A C51 H51B 108.2 . . ?

loop_
_geom_bond_atom_site_label_1
_geom_bond_atom_site_label_2
_geom_bond_distance
_geom_bond_site_symmetry_2
_geom_bond_publ_flag
Ge1 N4 1.872(2) . ?
Ge1 N1 1.874(2) . ?
Ge1 N2 1.882(3) . ?
Ge1 B1 2.399(4) . ?
Ge1 Ge2 2.4679(5) . ?
Ge2 N5 1.913(2) . ?
Ge2 C45 2.098(4) . ?
N1 C1 1.418(4) . ?
N1 B1 1.459(4) . ?
C20 N3 1.489(5) . ?
C20 C22 1.492(6) . ?
C20 C21 1.496(5) . ?
C20 H20 0.9801 . ?
N4 C23 1.438(4) . ?
N4 B2 1.457(4) . ?
C9 C10 1.398(4) . ?
C9 C14 1.411(4) . ?
C9 N2 1.422(4) . ?
N2 B1 1.477(4) . ?
N5 C31 1.429(4) . ?
N5 B2 1.461(4) . ?
C31 C32 1.403(5) . ?
C31 C36 1.411(5) . ?
N6 B2 1.448(4) . ?
N6 C42 1.470(4) . ?
N6 C39 1.474(4) . ?
N7 C45 1.147(4) . ?
N7 C46 1.448(4) . ?
N3 B1 1.415(4) . ?
N3 C17 1.456(5) . ?
C23 C24 1.398(4) . ?
C23 C28 1.406(4) . ?
C32 C33 1.395(5) . ?
C32 C37 1.502(5) . ?
C2 C3 1.388(5) . ?
C2 C1 1.403(4) . ?
C2 C7 1.503(5) . ?
C28 C27 1.389(4) . ?
C28 C30 1.508(4) . ?
C6 C5 1.391(5) . ?
C6 C1 1.406(4) . ?
C6 C8 1.506(4) . ?
C14 C13 1.393(5) . ?
C14 C16 1.497(5) . ?
C10 C11 1.400(5) . ?
C10 C15 1.509(5) . ?
C24 C25 1.400(4) . ?
C24 C29 1.494(5) . ?
C8 H8A 0.9600 . ?
C8 H8B 0.9599 . ?
C8 H8C 0.9600 . ?
C11 C12 1.378(5) . ?
C11 H11 0.9300 . ?
C16 H16A 0.9599 . ?
C16 H16B 0.9601 . ?
C16 H16C 0.9600 . ?
C5 C4 1.377(5) . ?
C5 H5 0.9301 . ?
C36 C35 1.388(5) . ?
C36 C38 1.499(5) . ?
C4 C3 1.376(5) . ?
C4 H4 0.9301 . ?
C15 H15A 0.9600 . ?
C15 H15B 0.9601 . ?
C15 H15C 0.9600 . ?
C38 H38A 0.9600 . ?
C38 H38B 0.9600 . ?
C38 H38C 0.9599 . ?
C3 H3 0.9300 . ?
C22 H22A 0.9602 . ?
C22 H22B 0.9600 . ?
C22 H22C 0.9600 . ?
C29 H29A 0.9600 . ?
C29 H29B 0.9600 . ?
C29 H29C 0.9601 . ?
C41 C39 1.522(5) . ?
C41 H41A 0.9599 . ?
C41 H41B 0.9601 . ?
C41 H41C 0.9599 . ?
C25 C26 1.371(5) . ?
C25 H25 0.9301 . ?
C30 H30A 0.9600 . ?
C30 H30B 0.9599 . ?
C30 H30C 0.9600 . ?
C13 C12 1.372(5) . ?
C13 H13 0.9301 . ?
C27 C26 1.379(5) . ?
C27 H27 0.9300 . ?
C26 H26 0.9300 . ?
C46 C51 1.505(6) . ?
C46 C47 1.512(5) . ?
C37 H37A 0.9601 . ?
C37 H37B 0.9599 . ?
C37 H37C 0.9600 . ?
C7 H7A 0.9601 . ?
C7 H7B 0.9600 . ?
C7 H7C 0.9601 . ?
C43 C42 1.525(5) . ?
C43 H43A 0.9601 . ?
C43 H43B 0.9600 . ?
C43 H43C 0.9600 . ?
C33 C34 1.375(6) . ?
C33 H33 0.9300 . ?
C17 C19 1.432(5) . ?
C17 C18 1.464(5) . ?
C17 H17 0.9800 . ?
C39 C40 1.535(5) . ?
C39 H39 0.9800 . ?
C42 C44 1.537(5) . ?
C42 H42 0.9799 . ?
C44 H44A 0.9600 . ?
C44 H44B 0.9601 . ?
C44 H44C 0.9599 . ?
C47 C48 1.512(6) . ?
C47 H47A 0.9701 . ?
C47 H47B 0.9699 . ?
C19 H19A 0.9600 . ?
C19 H19B 0.9598 . ?
C19 H19C 0.9600 . ?
C35 C34 1.381(6) . ?
C35 H35 0.9300 . ?
C40 H40A 0.9600 . ?
C40 H40B 0.9601 . ?
C40 H40C 0.9600 . ?
C34 H34 0.9301 . ?
C12 H12 0.9300 . ?
C18 H18A 0.9599 . ?
C18 H18B 0.9602 . ?
C18 H18C 0.9599 . ?
C49 C48 1.506(6) . ?
C49 C50 1.521(6) . ?
C49 H49A 0.9701 . ?
C49 H49B 0.9699 . ?
C21 H21A 0.9599 . ?
C21 H21B 0.9600 . ?
C21 H21C 0.9601 . ?
C50 C51 1.518(6) . ?
C50 H50A 0.9699 . ?
C50 H50B 0.9699 . ?
C48 H48A 0.9701 . ?
C48 H48B 0.9700 . ?
C51 H51A 0.9700 . ?
C51 H51B 0.9700 . ?
